data_4133950
loop_
_publ_author_name
'Gao, Guangpeng'
'Chen, Meng'
'Roberts, Josiah'
'Feng, Meng'
'Xiao, Chengyi'
'Zhang, Guowei'
'Parkin, Sean'
'Risko, Chad'
'Zhang, Lei'

_publ_section_title
;
 Rational Functionalization of a C<sub>70</sub> Buckybowl To Enable a
 C<sub>70</sub>:Buckybowl Cocrystal for Organic Semiconductor
 Applications.
;
_journal_name_full 'Journal of the American Chemical Society'
_journal_paper_doi 10.1021/jacs.9b12192
_journal_year 2020
_chemical_formula_moiety 'C44 H42 Cl2 Si2'
_chemical_formula_sum 'C44 H42 Cl2 Si2'
_chemical_formula_weight 697.85
_space_group_crystal_system monoclinic
_space_group_IT_number 14
_space_group_name_Hall '-P 2yn'
_space_group_name_H-M_alt 'P 1 21/n 1'
_atom_sites_solution_hydrogens geom
_atom_sites_solution_primary dual
_audit_creation_date 2019-07-05
_audit_creation_method
;
Olex2 1.2
(compiled 2018.05.29 svn.r3508 for OlexSys, GUI svn.r5506)
;
_cell_angle_alpha 90
_cell_angle_beta 112.963(2)
_cell_angle_gamma 90
_cell_formula_units_Z 4
_cell_length_a 11.8645(2)
_cell_length_b 24.6120(3)
_cell_length_c 14.0385(2)
_cell_measurement_reflns_used 16614
_cell_measurement_temperature 169.99(10)
_cell_measurement_theta_max 75.3840
_cell_measurement_theta_min 3.8240
_cell_volume 3774.52(11)
_computing_cell_refinement 'CrysAlisPro 1.171.40.14e (Rigaku OD, 2018)'
_computing_data_collection 'CrysAlisPro 1.171.40.14e (Rigaku OD, 2018)'
_computing_data_reduction 'CrysAlisPro 1.171.40.14e (Rigaku OD, 2018)'
_computing_molecular_graphics 'Olex2 (Dolomanov et al., 2009)'
_computing_publication_material 'Olex2 (Dolomanov et al., 2009)'
_computing_structure_refinement 'ShelXL (Sheldrick, 2015)'
_computing_structure_solution 'ShelXT (Sheldrick, 2015)'
_diffrn_ambient_environment N~2~
_diffrn_ambient_temperature 169.99(10)
_diffrn_detector 'CCD plate'
_diffrn_detector_type HyPix
_diffrn_measured_fraction_theta_full 0.999
_diffrn_measured_fraction_theta_max 0.967
_diffrn_measurement_details
;
List of Runs (angles in degrees, time in seconds):

  # Type    Start    End  Width  t~exp~   \w     \q     \k     \f   Frames
--------------------------------------------------------------------------
  1  \w   -114.00 -62.00   0.50    0.05    --  -47.20-160.00 -35.00  104
  2  \w     76.00 108.00   0.50    0.05    --   47.20-160.00 -35.00   64
  3  \w     60.00 119.00   0.50    0.05    --   47.20 160.00  -4.00  118
  4  \w     51.00  90.00   0.50    0.05    --   47.20-118.00 116.00   78
  5  \w    -93.00 -68.00   0.50    0.10    --  -99.00 118.00-156.00   50
  6  \w    -76.00 -38.00   0.50    0.10    --  -99.00 160.00  -4.00   76
  7  \w     83.00 113.00   0.50    0.10    --  103.25-118.00 116.00   60
  8  \w     46.00  78.00   0.50    0.10    --  103.25-118.00 116.00   64
  9  \w     41.00 140.00   0.50    0.10    --  103.25-160.00 -35.00  198
 10  \w   -119.00 -24.00   0.50    0.05    --  -47.20 -77.00  60.00  190
 11  \w   -119.00 -71.00   0.50    0.05    --  -47.20-125.00-120.00   96
 12  \w     91.00 117.00   0.50    0.05    --   47.20  38.00-150.00   52
 13  \w   -146.00-121.00   0.50    0.10    --  -99.00-118.00 116.00   50
 14  \w   -111.00 -68.00   0.50    0.10    --  -99.00  45.00  60.00   86
 15  \w     41.00 107.00   0.50    0.10    --  103.25 -94.00 -60.00  132
 16  \w    123.00 169.00   0.50    0.10    --  103.25 125.00-120.00   92
 17  \w     95.00 168.00   0.50    0.10    --  103.25  45.00 -60.00  146
 18  \w     86.00 112.00   0.50    0.10    --  103.25 125.00-120.00   52
 19  \w     88.00 166.00   0.50    0.10    --  103.25  61.00 -90.00  156
 20  \w     85.00 117.00   0.50    0.10    --  103.25-125.00  30.00   64
 21  \w     46.00  72.00   0.50    0.10    --  103.25 -94.00-180.00   52
 22  \w     31.00  64.00   0.50    0.10    --  103.25-125.00  30.00   66
 23  \w     33.00 115.00   0.50    0.10    --  103.25 -45.00  90.00  164
;
_diffrn_measurement_device 'four-circle diffractometer'
_diffrn_measurement_device_type 'XtaLAB Synergy R, HyPix'
_diffrn_measurement_method '\w scans'
_diffrn_orient_matrix_type 'CrysAlisPro convention (1999,Acta A55,543-557)'
_diffrn_orient_matrix_UB_11 0.0493587000
_diffrn_orient_matrix_UB_12 -0.0582661000
_diffrn_orient_matrix_UB_13 0.0048147000
_diffrn_orient_matrix_UB_21 0.1316978000
_diffrn_orient_matrix_UB_22 0.0211598000
_diffrn_orient_matrix_UB_23 0.0563389000
_diffrn_orient_matrix_UB_31 -0.0104958000
_diffrn_orient_matrix_UB_32 -0.0086565000
_diffrn_orient_matrix_UB_33 0.1049066000
_diffrn_radiation_monochromator mirror
_diffrn_radiation_probe x-ray
_diffrn_radiation_type CuK\a
_diffrn_radiation_wavelength 1.54184
_diffrn_reflns_av_R_equivalents 0.0300
_diffrn_reflns_av_unetI/netI 0.0250
_diffrn_reflns_Laue_measured_fraction_full 0.999
_diffrn_reflns_Laue_measured_fraction_max 0.967
_diffrn_reflns_limit_h_max 14
_diffrn_reflns_limit_h_min -14
_diffrn_reflns_limit_k_max 29
_diffrn_reflns_limit_k_min -30
_diffrn_reflns_limit_l_max 17
_diffrn_reflns_limit_l_min -13
_diffrn_reflns_number 29586
_diffrn_reflns_point_group_measured_fraction_full 0.999
_diffrn_reflns_point_group_measured_fraction_max 0.967
_diffrn_reflns_theta_full 67.684
_diffrn_reflns_theta_max 75.465
_diffrn_reflns_theta_min 3.592
_diffrn_source 'Rotating-anode X-ray tube'
_diffrn_source_type 'PhotonJet R (Cu) X-ray Source'
_exptl_absorpt_coefficient_mu 2.374
_exptl_absorpt_correction_T_max 1.00000
_exptl_absorpt_correction_T_min 0.38402
_exptl_absorpt_correction_type multi-scan
_exptl_absorpt_process_details
;
CrysAlisPro 1.171.40.14e (Rigaku Oxford Diffraction, 2018)
Empirical absorption correction using spherical harmonics,
 implemented in SCALE3 ABSPACK scaling algorithm.
;
_exptl_crystal_colour 'dark purple'
_exptl_crystal_density_diffrn 1.228
_exptl_crystal_description cube
_exptl_crystal_F_000 1472
_exptl_crystal_size_max 0.66
_exptl_crystal_size_mid 0.45
_exptl_crystal_size_min 0.1
_refine_diff_density_max 0.514
_refine_diff_density_min -0.455
_refine_diff_density_rms 0.051
_refine_ls_extinction_method none
_refine_ls_goodness_of_fit_ref 1.057
_refine_ls_hydrogen_treatment constr
_refine_ls_matrix_type full
_refine_ls_number_parameters 439
_refine_ls_number_reflns 7564
_refine_ls_number_restraints 0
_refine_ls_restrained_S_all 1.057
_refine_ls_R_factor_all 0.0443
_refine_ls_R_factor_gt 0.0393
_refine_ls_shift/su_max 0.001
_refine_ls_shift/su_mean 0.000
_refine_ls_structure_factor_coef Fsqd
_refine_ls_weighting_details 'w=1/[\s^2^(Fo^2^)+(0.0589P)^2^+1.6747P] where P=(Fo^2^+2Fc^2^)/3'
_refine_ls_weighting_scheme calc
_refine_ls_wR_factor_gt 0.1063
_refine_ls_wR_factor_ref 0.1135
_reflns_Friedel_coverage 0.000
_reflns_number_gt 6762
_reflns_number_total 7564
_reflns_threshold_expression 'I > 2\s(I)'
_cod_data_source_file ja9b12192_si_005.cif
_cod_data_source_block tx1020a
_cod_database_code 4133950
_shelx_shelxl_version_number 2018/3
_chemical_oxdiff_formula CHCl
_chemical_oxdiff_usercomment CHCl
_shelx_space_group_comment
;
The symmetry employed for this shelxl refinement is uniquely defined
by the following loop, which should always be used as a source of
symmetry information in preference to the above space-group names.
They are only intended as comments.
;
_reflns_odcompleteness_completeness 99.99
_reflns_odcompleteness_iscentric 1
_reflns_odcompleteness_theta 68.13
_olex2_refinement_description
;
1. Fixed Uiso
 At 1.2 times of:
  All C(H) groups, All C(H,H) groups
 At 1.5 times of:
  All C(H,H,H) groups
2.a Secondary CH2 refined with riding coordinates:
 C31(H31A,H31B), C33(H33A,H33B), C35(H35A,H35B), C39(H39A,H39B), C41(H41A,
 H41B), C43(H43A,H43B)
2.b Aromatic/amide H refined with riding coordinates:
 C3(H3), C4(H4), C5(H5), C6(H6), C11(H11), C12(H12), C16(H16), C17(H17),
 C18(H18), C19(H19), C24(H24), C25(H25)
2.c Idealised Me refined as rotating group:
 C32(H32A,H32B,H32C), C34(H34A,H34B,H34C), C36(H36A,H36B,H36C), C40(H40A,H40B,
 H40C), C42(H42A,H42B,H42C), C44(H44A,H44B,H44C)
;
_olex2_submission_special_instructions 'No special instructions were received'
_oxdiff_exptl_absorpt_empirical_details
;
Empirical correction (ABSPACK) includes:
- Absorption correction using spherical harmonics
- Frame scaling
;
_oxdiff_exptl_absorpt_empirical_full_max 2.121
_oxdiff_exptl_absorpt_empirical_full_min 0.596

loop_
_space_group_symop_operation_xyz
'x, y, z'
'-x+1/2, y+1/2, -z+1/2'
'-x, -y, -z'
'x-1/2, -y-1/2, z-1/2'

loop_
_atom_site_label
_atom_site_type_symbol
_atom_site_fract_x
_atom_site_fract_y
_atom_site_fract_z
_atom_site_U_iso_or_equiv
_atom_site_adp_type
_atom_site_occupancy
_atom_site_site_symmetry_order
_atom_site_calc_flag
_atom_site_refinement_flags_posn
Cl1 Cl 0.27403(4) 0.64619(2) 0.77318(3) 0.04098(12) Uani 1 1 d .
Cl2 Cl 0.81120(4) 0.45845(2) 0.91093(3) 0.03892(12) Uani 1 1 d .
Si1 Si 0.19860(4) 0.32998(2) 1.09895(4) 0.03468(12) Uani 1 1 d .
Si2 Si 0.71470(4) 0.67046(2) 0.36432(4) 0.03445(12) Uani 1 1 d .
C1 C 0.31345(15) 0.44900(6) 0.91535(12) 0.0288(3) Uani 1 1 d .
C2 C 0.21741(15) 0.48051(6) 0.84490(12) 0.0286(3) Uani 1 1 d .
C3 C 0.09543(16) 0.47639(7) 0.84051(13) 0.0341(4) Uani 1 1 d .
H3 H 0.079955 0.454890 0.888541 0.041 Uiso 1 1 calc R
C4 C 0.00123(16) 0.50351(8) 0.76689(14) 0.0391(4) Uani 1 1 d .
H4 H -0.077490 0.500861 0.765714 0.047 Uiso 1 1 calc R
C5 C 0.02305(16) 0.53552(8) 0.69263(14) 0.0392(4) Uani 1 1 d .
H5 H -0.042134 0.552388 0.640461 0.047 Uiso 1 1 calc R
C6 C 0.13901(16) 0.54199(7) 0.69664(13) 0.0345(4) Uani 1 1 d .
H6 H 0.151583 0.563691 0.647450 0.041 Uiso 1 1 calc R
C7 C 0.24126(15) 0.51633(6) 0.77428(12) 0.0281(3) Uani 1 1 d .
C8 C 0.36304(15) 0.52167(6) 0.77958(12) 0.0274(3) Uani 1 1 d .
C9 C 0.40354(15) 0.56461(6) 0.72759(12) 0.0285(3) Uani 1 1 d .
C10 C 0.36171(16) 0.61783(7) 0.71126(13) 0.0333(3) Uani 1 1 d .
C11 C 0.39313(18) 0.65381(7) 0.64729(14) 0.0392(4) Uani 1 1 d .
H11 H 0.362494 0.689066 0.637363 0.047 Uiso 1 1 calc R
C12 C 0.46782(17) 0.63736(7) 0.60008(14) 0.0381(4) Uani 1 1 d .
H12 H 0.482547 0.660451 0.553766 0.046 Uiso 1 1 calc R
C13 C 0.52355(15) 0.58529(7) 0.62074(13) 0.0322(3) Uani 1 1 d .
C14 C 0.60406(16) 0.56728(7) 0.57529(13) 0.0342(4) Uani 1 1 d .
C15 C 0.65308(15) 0.51419(7) 0.59500(12) 0.0331(4) Uani 1 1 d .
C16 C 0.71990(16) 0.49191(8) 0.53913(13) 0.0382(4) Uani 1 1 d .
H16 H 0.734598 0.513129 0.490364 0.046 Uiso 1 1 calc R
C17 C 0.76223(17) 0.44030(9) 0.55610(14) 0.0428(4) Uani 1 1 d .
H17 H 0.806374 0.426574 0.519378 0.051 Uiso 1 1 calc R
C18 C 0.74016(17) 0.40706(8) 0.62887(14) 0.0406(4) Uani 1 1 d .
H18 H 0.767674 0.371300 0.638289 0.049 Uiso 1 1 calc R
C19 C 0.67870(16) 0.42712(7) 0.68544(13) 0.0347(4) Uani 1 1 d .
H19 H 0.664801 0.404779 0.733173 0.042 Uiso 1 1 calc R
C20 C 0.63541(14) 0.48168(7) 0.67272(12) 0.0302(3) Uani 1 1 d .
C21 C 0.56862(14) 0.50347(6) 0.72905(12) 0.0283(3) Uani 1 1 d .
C22 C 0.56484(15) 0.47871(6) 0.82237(12) 0.0281(3) Uani 1 1 d .
C23 C 0.66032(15) 0.45256(7) 0.89934(12) 0.0299(3) Uani 1 1 d .
C24 C 0.64286(16) 0.42196(7) 0.97775(13) 0.0317(3) Uani 1 1 d .
H24 H 0.708917 0.404410 1.027814 0.038 Uiso 1 1 calc R
C25 C 0.52931(15) 0.41814(6) 0.98005(12) 0.0302(3) Uani 1 1 d .
H25 H 0.516564 0.394908 1.027148 0.036 Uiso 1 1 calc R
C26 C 0.43017(15) 0.44936(6) 0.91108(12) 0.0270(3) Uani 1 1 d .
C27 C 0.45117(14) 0.48306(6) 0.83669(12) 0.0262(3) Uani 1 1 d .
C28 C 0.49855(15) 0.55083(7) 0.69192(12) 0.0290(3) Uani 1 1 d .
C29 C 0.28879(15) 0.41287(7) 0.98490(13) 0.0307(3) Uani 1 1 d .
C30 C 0.26271(17) 0.38057(7) 1.03748(14) 0.0362(4) Uani 1 1 d .
C31 C 0.0797(2) 0.29179(9) 0.99182(18) 0.0522(5) Uani 1 1 d .
H31A H 0.120660 0.269915 0.957459 0.063 Uiso 1 1 calc R
H31B H 0.039077 0.267059 1.021908 0.063 Uiso 1 1 calc R
C32 C -0.0178(3) 0.32600(11) 0.9102(2) 0.0757(8) Uani 1 1 d .
H32A H -0.076409 0.302512 0.860921 0.113 Uiso 1 1 calc GR
H32B H 0.020149 0.348581 0.875410 0.113 Uiso 1 1 calc GR
H32C H -0.058389 0.348429 0.942975 0.113 Uiso 1 1 calc GR
C33 C 0.1334(2) 0.36729(9) 1.18168(18) 0.0521(5) Uani 1 1 d .
H33A H 0.193989 0.393004 1.224493 0.063 Uiso 1 1 calc R
H33B H 0.062849 0.387915 1.137202 0.063 Uiso 1 1 calc R
C34 C 0.0947(3) 0.33097(12) 1.2517(2) 0.0729(8) Uani 1 1 d .
H34A H 0.035548 0.304963 1.210247 0.109 Uiso 1 1 calc GR
H34B H 0.059148 0.352851 1.289332 0.109 Uiso 1 1 calc GR
H34C H 0.164984 0.312228 1.299430 0.109 Uiso 1 1 calc GR
C35 C 0.3191(2) 0.28118(9) 1.17823(19) 0.0545(5) Uani 1 1 d .
H35A H 0.371642 0.299462 1.241096 0.065 Uiso 1 1 calc R
H35B H 0.279502 0.251355 1.198226 0.065 Uiso 1 1 calc R
C36 C 0.3985(3) 0.25783(13) 1.1262(3) 0.0866(10) Uani 1 1 d .
H36A H 0.347670 0.240178 1.062989 0.130 Uiso 1 1 calc GR
H36B H 0.454434 0.231916 1.171389 0.130 Uiso 1 1 calc GR
H36C H 0.443702 0.286569 1.111110 0.130 Uiso 1 1 calc GR
C37 C 0.63436(17) 0.60222(8) 0.50721(14) 0.0385(4) Uani 1 1 d .
C38 C 0.66329(18) 0.63066(8) 0.45074(15) 0.0425(4) Uani 1 1 d .
C39 C 0.8005(2) 0.73029(8) 0.43854(17) 0.0490(5) Uani 1 1 d .
H39A H 0.872835 0.717240 0.495284 0.059 Uiso 1 1 calc R
H39B H 0.828005 0.751616 0.393598 0.059 Uiso 1 1 calc R
C40 C 0.7316(3) 0.76708(11) 0.4821(3) 0.0742(8) Uani 1 1 d .
H40A H 0.666904 0.784851 0.426488 0.111 Uiso 1 1 calc GR
H40B H 0.786338 0.793861 0.525724 0.111 Uiso 1 1 calc GR
H40C H 0.697326 0.746064 0.521874 0.111 Uiso 1 1 calc GR
C41 C 0.5771(2) 0.68646(9) 0.24495(16) 0.0501(5) Uani 1 1 d .
H41A H 0.532180 0.653093 0.218645 0.060 Uiso 1 1 calc R
H41B H 0.524066 0.710584 0.263311 0.060 Uiso 1 1 calc R
C42 C 0.6066(3) 0.71300(11) 0.15867(18) 0.0695(7) Uani 1 1 d .
H42A H 0.532485 0.717498 0.098346 0.104 Uiso 1 1 calc GR
H42B H 0.662215 0.690276 0.142147 0.104 Uiso 1 1 calc GR
H42C H 0.643588 0.747863 0.181470 0.104 Uiso 1 1 calc GR
C43 C 0.8203(2) 0.62672(10) 0.32854(18) 0.0540(5) Uani 1 1 d .
H43A H 0.774344 0.595767 0.289951 0.065 Uiso 1 1 calc R
H43B H 0.847711 0.647246 0.282572 0.065 Uiso 1 1 calc R
C44 C 0.9310(3) 0.60593(13) 0.4166(2) 0.0789(8) Uani 1 1 d .
H44A H 0.979353 0.584195 0.390022 0.118 Uiso 1 1 calc GR
H44B H 0.905650 0.584228 0.461536 0.118 Uiso 1 1 calc GR
H44C H 0.978917 0.636063 0.454695 0.118 Uiso 1 1 calc GR

loop_
_atom_site_aniso_label
_atom_site_aniso_U_11
_atom_site_aniso_U_22
_atom_site_aniso_U_33
_atom_site_aniso_U_23
_atom_site_aniso_U_13
_atom_site_aniso_U_12
Cl1 0.0524(3) 0.0303(2) 0.0451(2) 0.00496(16) 0.0243(2) 0.00824(17)
Cl2 0.0289(2) 0.0531(3) 0.0353(2) 0.00208(17) 0.01307(17) 0.00326(17)
Si1 0.0393(3) 0.0291(2) 0.0402(3) 0.00233(18) 0.0204(2) -0.00677(18)
Si2 0.0381(3) 0.0339(2) 0.0357(2) 0.00382(18) 0.0191(2) -0.00506(18)
C1 0.0359(8) 0.0247(7) 0.0285(8) -0.0013(6) 0.0155(7) -0.0055(6)
C2 0.0318(8) 0.0292(8) 0.0278(7) -0.0028(6) 0.0149(6) -0.0042(6)
C3 0.0339(8) 0.0366(9) 0.0362(9) -0.0011(7) 0.0184(7) -0.0055(7)
C4 0.0296(8) 0.0474(10) 0.0423(10) -0.0003(8) 0.0163(8) -0.0030(7)
C5 0.0298(8) 0.0479(10) 0.0363(9) 0.0051(8) 0.0088(7) 0.0012(7)
C6 0.0344(9) 0.0372(9) 0.0323(8) 0.0040(7) 0.0132(7) -0.0008(7)
C7 0.0301(8) 0.0271(7) 0.0280(7) -0.0015(6) 0.0122(6) -0.0017(6)
C8 0.0313(8) 0.0255(7) 0.0267(7) -0.0003(6) 0.0126(6) -0.0027(6)
C9 0.0305(8) 0.0277(8) 0.0268(7) 0.0012(6) 0.0107(6) -0.0032(6)
C10 0.0366(9) 0.0295(8) 0.0332(8) 0.0029(6) 0.0129(7) 0.0001(7)
C11 0.0479(10) 0.0276(8) 0.0401(9) 0.0063(7) 0.0151(8) -0.0018(7)
C12 0.0442(10) 0.0335(9) 0.0362(9) 0.0073(7) 0.0152(8) -0.0087(7)
C13 0.0314(8) 0.0344(8) 0.0294(8) 0.0019(6) 0.0104(7) -0.0098(7)
C14 0.0315(8) 0.0424(9) 0.0280(8) -0.0001(7) 0.0109(7) -0.0136(7)
C15 0.0275(8) 0.0454(10) 0.0259(8) -0.0046(7) 0.0098(6) -0.0120(7)
C16 0.0322(9) 0.0558(11) 0.0288(8) -0.0054(7) 0.0143(7) -0.0121(8)
C17 0.0345(9) 0.0627(13) 0.0351(9) -0.0119(8) 0.0178(8) -0.0070(8)
C18 0.0366(9) 0.0489(11) 0.0370(9) -0.0072(8) 0.0150(8) 0.0002(8)
C19 0.0330(8) 0.0404(9) 0.0317(8) -0.0048(7) 0.0137(7) -0.0033(7)
C20 0.0263(7) 0.0379(9) 0.0265(8) -0.0037(6) 0.0106(6) -0.0069(6)
C21 0.0270(7) 0.0305(8) 0.0270(7) -0.0006(6) 0.0103(6) -0.0056(6)
C22 0.0312(8) 0.0264(7) 0.0278(7) -0.0021(6) 0.0126(6) -0.0025(6)
C23 0.0300(8) 0.0314(8) 0.0296(8) -0.0021(6) 0.0129(7) -0.0001(6)
C24 0.0356(8) 0.0293(8) 0.0296(8) 0.0023(6) 0.0119(7) 0.0041(6)
C25 0.0379(9) 0.0257(8) 0.0284(8) 0.0018(6) 0.0145(7) -0.0012(6)
C26 0.0328(8) 0.0225(7) 0.0269(7) -0.0015(6) 0.0130(6) -0.0024(6)
C27 0.0296(8) 0.0244(7) 0.0257(7) -0.0024(6) 0.0119(6) -0.0037(6)
C28 0.0294(8) 0.0304(8) 0.0264(8) -0.0008(6) 0.0100(6) -0.0070(6)
C29 0.0338(8) 0.0288(8) 0.0330(8) -0.0001(6) 0.0167(7) -0.0020(6)
C30 0.0393(9) 0.0327(9) 0.0398(9) 0.0012(7) 0.0191(8) -0.0036(7)
C31 0.0560(12) 0.0415(11) 0.0596(13) -0.0103(9) 0.0231(10) -0.0124(9)
C32 0.0708(17) 0.0679(16) 0.0625(15) 0.0014(12) -0.0020(13) -0.0220(13)
C33 0.0634(13) 0.0461(11) 0.0576(13) -0.0048(9) 0.0352(11) -0.0082(10)
C34 0.096(2) 0.0755(17) 0.0718(17) -0.0072(13) 0.0600(16) -0.0175(15)
C35 0.0521(12) 0.0465(11) 0.0658(14) 0.0168(10) 0.0237(11) -0.0015(9)
C36 0.0789(19) 0.0778(19) 0.119(3) 0.0340(18) 0.0564(19) 0.0350(16)
C37 0.0370(9) 0.0460(10) 0.0337(9) -0.0006(7) 0.0151(7) -0.0144(8)
C38 0.0436(10) 0.0457(10) 0.0413(10) 0.0001(8) 0.0198(8) -0.0121(8)
C39 0.0531(12) 0.0393(10) 0.0568(12) -0.0020(9) 0.0240(10) -0.0107(9)
C40 0.0759(18) 0.0507(14) 0.102(2) -0.0190(14) 0.0410(16) -0.0027(12)
C41 0.0492(11) 0.0499(11) 0.0472(11) 0.0025(9) 0.0145(9) 0.0027(9)
C42 0.0886(19) 0.0589(14) 0.0461(12) 0.0147(11) 0.0101(12) -0.0065(13)
C43 0.0577(13) 0.0593(13) 0.0519(12) -0.0019(10) 0.0287(10) 0.0056(10)
C44 0.0623(16) 0.086(2) 0.0851(19) -0.0017(16) 0.0251(14) 0.0274(14)

loop_
_atom_type_symbol
_atom_type_description
_atom_type_scat_dispersion_real
_atom_type_scat_dispersion_imag
_atom_type_scat_source
C C 0.0181 0.0091 'International Tables Vol C Tables 4.2.6.8 and 6.1.1.4'
H H 0.0000 0.0000 'International Tables Vol C Tables 4.2.6.8 and 6.1.1.4'
Cl Cl 0.3639 0.7018 'International Tables Vol C Tables 4.2.6.8 and 6.1.1.4'
Si Si 0.2541 0.3302 'International Tables Vol C Tables 4.2.6.8 and 6.1.1.4'

loop_
_geom_angle_atom_site_label_1
_geom_angle_atom_site_label_2
_geom_angle_atom_site_label_3
_geom_angle
C30 Si1 C31 106.48(9)
C30 Si1 C33 107.82(9)
C30 Si1 C35 110.77(9)
C31 Si1 C33 112.51(11)
C31 Si1 C35 108.59(11)
C35 Si1 C33 110.61(11)
C38 Si2 C39 107.57(9)
C38 Si2 C41 107.76(10)
C38 Si2 C43 107.52(10)
C39 Si2 C41 115.54(10)
C39 Si2 C43 109.24(11)
C43 Si2 C41 108.92(10)
C2 C1 C29 119.61(15)
C26 C1 C2 120.26(14)
C26 C1 C29 119.88(15)
C1 C2 C3 121.19(15)
C1 C2 C7 119.87(14)
C3 C2 C7 118.92(15)
C4 C3 C2 120.98(16)
C3 C4 C5 120.10(16)
C6 C5 C4 120.54(16)
C5 C6 C7 121.62(16)
C6 C7 C2 117.56(15)
C8 C7 C2 119.36(14)
C8 C7 C6 122.92(14)
C7 C8 C9 124.26(14)
C27 C8 C7 118.70(14)
C27 C8 C9 117.03(14)
C10 C9 C8 126.62(15)
C10 C9 C28 116.27(14)
C28 C9 C8 117.10(14)
C9 C10 Cl1 122.74(13)
C9 C10 C11 122.09(16)
C11 C10 Cl1 115.08(13)
C12 C11 C10 120.52(16)
C11 C12 C13 120.66(16)
C12 C13 C28 118.17(16)
C14 C13 C12 122.34(15)
C14 C13 C28 119.48(16)
C13 C14 C15 120.10(15)
C13 C14 C37 120.24(17)
C15 C14 C37 119.65(16)
C14 C15 C16 121.54(16)
C14 C15 C20 119.61(15)
C16 C15 C20 118.85(17)
C17 C16 C15 120.84(17)
C16 C17 C18 120.74(17)
C19 C18 C17 120.29(19)
C18 C19 C20 121.16(17)
C19 C20 C15 117.98(15)
C19 C20 C21 122.48(15)
C21 C20 C15 119.39(15)
C20 C21 C22 123.98(15)
C28 C21 C20 118.81(14)
C28 C21 C22 117.18(14)
C23 C22 C21 126.34(15)
C23 C22 C27 116.82(14)
C27 C22 C21 116.82(14)
C22 C23 Cl2 122.29(13)
C22 C23 C24 122.16(15)
C24 C23 Cl2 115.44(12)
C25 C24 C23 120.09(15)
C24 C25 C26 120.60(15)
C1 C26 C25 122.21(14)
C1 C26 C27 119.27(14)
C25 C26 C27 118.50(14)
C8 C27 C22 119.81(14)
C8 C27 C26 120.32(14)
C26 C27 C22 119.84(14)
C13 C28 C9 120.52(15)
C21 C28 C9 119.67(14)
C21 C28 C13 119.80(15)
C30 C29 C1 175.48(18)
C29 C30 Si1 170.42(17)
C32 C31 Si1 116.16(16)
C34 C33 Si1 114.45(17)
C36 C35 Si1 115.64(18)
C38 C37 C14 177.9(2)
C37 C38 Si2 176.1(2)
C40 C39 Si2 116.07(17)
C42 C41 Si2 114.16(17)
C44 C43 Si2 116.08(17)

loop_
_geom_bond_atom_site_label_1
_geom_bond_atom_site_label_2
_geom_bond_distance
Cl1 C10 1.7409(18)
Cl2 C23 1.7391(17)
Si1 C30 1.8399(18)
Si1 C31 1.865(2)
Si1 C33 1.868(2)
Si1 C35 1.866(2)
Si2 C38 1.8388(19)
Si2 C39 1.861(2)
Si2 C41 1.869(2)
Si2 C43 1.864(2)
C1 C2 1.414(2)
C1 C26 1.409(2)
C1 C29 1.433(2)
C2 C3 1.428(2)
C2 C7 1.435(2)
C3 C4 1.364(3)
C4 C5 1.409(3)
C5 C6 1.364(2)
C6 C7 1.424(2)
C7 C8 1.424(2)
C8 C9 1.468(2)
C8 C27 1.409(2)
C9 C10 1.388(2)
C9 C28 1.441(2)
C10 C11 1.411(2)
C11 C12 1.359(3)
C12 C13 1.419(3)
C13 C14 1.411(2)
C13 C28 1.427(2)
C14 C15 1.413(3)
C14 C37 1.432(2)
C15 C16 1.425(2)
C15 C20 1.433(2)
C16 C17 1.352(3)
C17 C18 1.411(3)
C18 C19 1.363(2)
C19 C20 1.424(3)
C20 C21 1.425(2)
C21 C22 1.461(2)
C21 C28 1.408(2)
C22 C23 1.382(2)
C22 C27 1.443(2)
C23 C24 1.414(2)
C24 C25 1.363(2)
C25 C26 1.422(2)
C26 C27 1.430(2)
C29 C30 1.205(2)
C31 C32 1.525(4)
C33 C34 1.526(3)
C35 C36 1.513(4)
C37 C38 1.204(3)
C39 C40 1.501(3)
C41 C42 1.532(3)
C43 C44 1.499(4)
